data_1568150
loop_
_publ_author_name
'Zhou, Xiuquan'
'Kolluru, Venkata Surya Chaitanya'
'Xu, Wenqian'
'Wang, Luqing'
'Chang, Tieyan'
'Chen, Yu-Sheng'
'Yu, Lei'
'Wen, Jianguo'
'Chan, Maria K. Y.'
'Chung, Duck Young'
'Kanatzidis, Mercouri G.'

_publ_section_title
;
 Discovery of chalcogenides structures and compositions using mixed fluxes
;
_journal_issue 7938
_journal_name_full Nature
_journal_page_first 72
_journal_page_last 77
_journal_paper_doi 10.1038/s41586-022-05307-7
_journal_volume 612
_journal_year 2022
_chemical_formula_moiety '0.5(Ba3.78 Cu27.88 Na12 S24)'
_chemical_formula_sum 'Ba1.89 Cu13.92 Na6 S12'
_chemical_formula_weight 1667.03
_space_group_crystal_system monoclinic
_space_group_IT_number 12
_space_group_name_Hall '-C 2y'
_space_group_name_H-M_alt 'C 1 2/m 1'
_atom_sites_solution_hydrogens .
_atom_sites_solution_primary dual
_audit_contact_author_name
;
;
_audit_creation_date 2021-08-05
_audit_creation_method
;
Olex2 1.2
(compiled 2018.05.29 svn.r3508 for OlexSys, GUI svn.r5506)
;
_cell_angle_alpha 90
_cell_angle_beta 99.15(3)
_cell_angle_gamma 90
_cell_formula_units_Z 2
_cell_length_a 7.1315(14)
_cell_length_b 12.365(3)
_cell_length_c 14.892(3)
_cell_measurement_reflns_used 7986
_cell_measurement_temperature 293(2)
_cell_measurement_theta_max 58.4
_cell_measurement_theta_min 6.9
_cell_volume 1296.5(5)
_computing_molecular_graphics 'Olex2 (Dolomanov et al., 2009)'
_computing_publication_material 'Olex2 (Dolomanov et al., 2009)'
_computing_structure_refinement 'ShelXL (Sheldrick, 2015)'
_computing_structure_solution 'ShelXT (Sheldrick, 2015)'
_diffrn_ambient_temperature 293(2)
_diffrn_measured_fraction_theta_full 0.996
_diffrn_measured_fraction_theta_max 0.993
_diffrn_measurement_device_type 'Bruker APEX-II CCD'
_diffrn_measurement_method '\w scans'
_diffrn_radiation_type MoK\a
_diffrn_radiation_wavelength 0.71073
_diffrn_reflns_av_R_equivalents 0.1631
_diffrn_reflns_av_unetI/netI 0.2706
_diffrn_reflns_Laue_measured_fraction_full 0.996
_diffrn_reflns_Laue_measured_fraction_max 0.993
_diffrn_reflns_limit_h_max 9
_diffrn_reflns_limit_h_min -9
_diffrn_reflns_limit_k_max 16
_diffrn_reflns_limit_k_min -16
_diffrn_reflns_limit_l_max 20
_diffrn_reflns_limit_l_min -20
_diffrn_reflns_number 1816
_diffrn_reflns_point_group_measured_fraction_full 0.996
_diffrn_reflns_point_group_measured_fraction_max 0.993
_diffrn_reflns_theta_full 25.242
_diffrn_reflns_theta_max 29.178
_diffrn_reflns_theta_min 3.425
_diffrn_standards_number 0
_exptl_absorpt_coefficient_mu 15.034
_exptl_absorpt_correction_type none
_exptl_crystal_colour yellow
_exptl_crystal_density_diffrn 4.271
_exptl_crystal_description plate
_exptl_crystal_F_000 1535
_refine_diff_density_max 0.986
_refine_diff_density_min -0.901
_refine_diff_density_rms 0.205
_refine_ls_extinction_coef 0.00003(4)
_refine_ls_extinction_expression Fc^*^=kFc[1+0.001xFc^2^\l^3^/sin(2\q)]^-1/4^
_refine_ls_extinction_method 'SHELXL-2018/3 (Sheldrick 2018)'
_refine_ls_goodness_of_fit_ref 0.476
_refine_ls_hydrogen_treatment undef
_refine_ls_matrix_type full
_refine_ls_number_parameters 126
_refine_ls_number_reflns 1816
_refine_ls_number_restraints 0
_refine_ls_restrained_S_all 0.476
_refine_ls_R_factor_all 0.1356
_refine_ls_R_factor_gt 0.0347
_refine_ls_shift/su_max 0.038
_refine_ls_shift/su_mean 0.005
_refine_ls_structure_factor_coef Fsqd
_refine_ls_weighting_details 'w=1/[\s^2^(Fo^2^)+(0.0311P)^2^] where P=(Fo^2^+2Fc^2^)/3'
_refine_ls_weighting_scheme calc
_refine_ls_wR_factor_gt 0.0689
_refine_ls_wR_factor_ref 0.0770
_reflns_Friedel_coverage 0.000
_reflns_Friedel_fraction_full .
_reflns_Friedel_fraction_max .
_reflns_number_gt 476
_reflns_number_total 1816
_reflns_threshold_expression 'I > 2\s(I)'
_cod_data_source_file XVI_Na3BaCu7S6.cif
_cod_data_source_block XVI
_cod_original_cell_volume 1296.4(5)
_cod_database_code 1568150
_shelx_shelxl_version_number 2018/3
_shelx_space_group_comment
;
The symmetry employed for this shelxl refinement is uniquely defined
by the following loop, which should always be used as a source of
symmetry information in preference to the above space-group names.
They are only intended as comments.
;
_olex2_refinement_description
;
;
_olex2_submission_special_instructions 'No special instructions were received'

loop_
_space_group_symop_operation_xyz
'x, y, z'
'-x, y, -z'
'x+1/2, y+1/2, z'
'-x+1/2, y+1/2, -z'
'-x, -y, -z'
'x, -y, z'
'-x+1/2, -y+1/2, -z'
'x+1/2, -y+1/2, z'

loop_
_atom_site_label
_atom_site_type_symbol
_atom_site_fract_x
_atom_site_fract_y
_atom_site_fract_z
_atom_site_U_iso_or_equiv
_atom_site_adp_type
_atom_site_occupancy
_atom_site_site_symmetry_order
_atom_site_calc_flag
_atom_site_refinement_flags_posn
_atom_site_refinement_flags_adp
_atom_site_refinement_flags_occupancy
_atom_site_disorder_assembly
_atom_site_disorder_group
Ba01 Ba 0.500000 0.000000 0.000000 0.0220(6) Uani 1 4 d S T P . .
Cu02 Cu 0.250000 0.250000 0.000000 0.0209(7) Uani 1 2 d S T P . .
Cu03 Cu 0.500000 0.500000 0.000000 0.0173(10) Uani 1 4 d S T P . .
Cu04 Cu 0.5376(4) 0.33350(10) 0.1118(2) 0.0219(7) Uani 1 1 d . . . . .
Ba00 Ba 0.000000 0.6654(3) 0.500000 0.0087(11) Uani 0.312(5) 2 d S T P . .
Cu1 Cu 0.4644(6) 0.500000 0.3862(3) 0.0241(14) Uani 0.739(10) 2 d S T P . .
Cu2 Cu 0.0396(5) 0.6669(2) 0.6133(3) 0.0199(10) Uani 0.596(7) 1 d . . . . .
S008 S 0.3923(12) 0.500000 0.1304(4) 0.0137(14) Uani 1 2 d S T P . .
Ba3 Ba 0.500000 0.500000 0.500000 0.037(4) Uani 0.269(9) 4 d S T P . .
S00A S 0.3652(9) 0.1756(3) 0.1301(4) 0.0107(10) Uani 1 1 d . . . . .
S00B S 0.6199(11) 0.6653(3) 0.3706(5) 0.0257(15) Uani 1 1 d . . . . .
S00C S 0.1227(12) 0.500000 0.3680(6) 0.0250(16) Uani 1 2 d S T P . .
Cu0D Cu 0.500000 0.6670(6) 0.500000 0.047(3) Uani 0.446(11) 2 d S T P . .
Cu0E Cu 0.2518(9) 0.5841(4) 0.4978(5) 0.0264(17) Uani 0.373(7) 1 d . . . . .
Na0F Na 0.246(3) 0.3369(4) 0.2511(12) 0.0252(11) Uani 1 1 d . . . . .
Na0G Na 0.760(3) 0.500000 0.2503(13) 0.028(2) Uani 1 2 d S T P . .
Cu0H Cu 0.000000 0.500000 0.500000 0.016(5) Uani 0.251(14) 4 d S T P . .
Cu0I Cu 0.250000 0.750000 0.500000 0.011(3) Uani 0.223(8) 2 d S T P . .

loop_
_atom_site_aniso_label
_atom_site_aniso_U_11
_atom_site_aniso_U_22
_atom_site_aniso_U_33
_atom_site_aniso_U_23
_atom_site_aniso_U_13
_atom_site_aniso_U_12
Ba01 0.0169(15) 0.0139(11) 0.0346(17) 0.000 0.0022(12) 0.000
Cu02 0.0196(17) 0.0166(13) 0.0240(18) 0.0075(15) -0.0038(14) -0.0004(15)
Cu03 0.025(3) 0.018(2) 0.011(2) 0.000 0.008(2) 0.000
Cu04 0.0172(16) 0.0115(11) 0.0369(17) 0.0003(7) 0.0040(13) 0.0008(6)
Ba00 0.015(2) 0.0116(19) -0.0005(17) 0.000 -0.0005(16) 0.000
Cu1 0.015(3) 0.022(2) 0.033(3) 0.000 -0.0030(19) 0.000
Cu2 0.0123(19) 0.0192(18) 0.027(2) -0.0025(11) 0.0008(16) 0.0015(11)
S008 0.023(3) 0.006(2) 0.012(3) 0.000 0.000(2) 0.000
Ba3 0.005(4) 0.021(4) 0.085(9) 0.000 0.003(4) 0.000
S00A 0.012(3) 0.0079(18) 0.0114(19) 0.0030(11) -0.0008(17) 0.0020(12)
S00B 0.011(3) 0.027(3) 0.040(3) -0.0057(15) 0.005(2) 0.0022(14)
S00C 0.014(3) 0.023(3) 0.036(4) 0.000 -0.001(3) 0.000
Cu0D 0.019(4) 0.035(4) 0.088(8) 0.000 0.010(4) 0.000
Cu0E 0.021(3) 0.025(3) 0.032(4) -0.007(3) 0.000(2) -0.008(3)
Na0F 0.026(3) 0.0187(18) 0.029(3) -0.005(2) -0.001(2) -0.001(2)
Na0G 0.018(5) 0.035(4) 0.027(5) 0.000 -0.007(4) 0.000
Cu0H 0.033(11) 0.024(8) -0.009(6) 0.000 0.004(6) 0.000
Cu0I 0.011(6) 0.018(5) 0.004(5) 0.003(4) -0.002(4) 0.008(5)

loop_
_atom_type_symbol
_atom_type_description
_atom_type_scat_dispersion_real
_atom_type_scat_dispersion_imag
_atom_type_scat_source
Ba Ba -0.3244 2.2819 'International Tables Vol C Tables 4.2.6.8 and 6.1.1.4'
Cu Cu 0.3201 1.2651 'International Tables Vol C Tables 4.2.6.8 and 6.1.1.4'
Na Na 0.0362 0.0249 'International Tables Vol C Tables 4.2.6.8 and 6.1.1.4'
S S 0.1246 0.1234 'International Tables Vol C Tables 4.2.6.8 and 6.1.1.4'

loop_
_geom_angle_atom_site_label_1
_geom_angle_atom_site_label_2
_geom_angle_atom_site_label_3
_geom_angle
_geom_angle_site_symmetry_1
_geom_angle_site_symmetry_3
Cu02 Ba01 Cu02 180.0 . 3_545
Cu02 Ba01 Cu02 59.950(15) 4_545 3_545
Cu02 Ba01 Cu02 180.0 4_545 2_655
Cu02 Ba01 Cu02 59.950(15) 2_655 .
Cu02 Ba01 Cu02 120.050(14) 4_545 .
Cu02 Ba01 Cu02 120.050(14) 2_655 3_545
Cu03 Ba01 Cu02 60.025(7) 3_445 .
Cu03 Ba01 Cu02 119.975(7) 3_445 2_655
Cu03 Ba01 Cu02 119.975(7) 3_545 .
Cu03 Ba01 Cu02 119.975(7) 3_445 3_545
Cu03 Ba01 Cu02 60.025(8) 3_545 2_655
Cu03 Ba01 Cu02 60.025(8) 3_445 4_545
Cu03 Ba01 Cu02 119.975(8) 3_545 4_545
Cu03 Ba01 Cu02 60.025(7) 3_545 3_545
Cu03 Ba01 Cu03 180.0 3_445 3_545
S008 Ba01 Cu02 113.32(4) 7 2_655
S008 Ba01 Cu02 66.68(4) 3_545 2_655
S008 Ba01 Cu02 66.68(4) 7 4_545
S008 Ba01 Cu02 66.68(4) 3_545 3_545
S008 Ba01 Cu02 113.32(4) 7 3_545
S008 Ba01 Cu02 113.32(4) 3_545 .
S008 Ba01 Cu02 113.32(4) 3_545 4_545
S008 Ba01 Cu02 66.68(4) 7 .
S008 Ba01 Cu03 142.39(13) 3_545 3_445
S008 Ba01 Cu03 37.61(13) 7 3_445
S008 Ba01 Cu03 142.39(13) 7 3_545
S008 Ba01 Cu03 37.61(13) 3_545 3_545
S008 Ba01 S008 180.0(3) 7 3_545
S008 Ba01 S00A 87.07(13) 7 2_655
S008 Ba01 S00A 92.93(13) 3_545 5_655
S008 Ba01 S00A 92.93(13) 7 6
S008 Ba01 S00A 87.07(13) 3_545 6
S008 Ba01 S00A 87.07(13) 7 5_655
S008 Ba01 S00A 87.07(13) 3_545 .
S008 Ba01 S00A 92.93(13) 7 .
S008 Ba01 S00A 92.93(13) 3_545 2_655
S00A Ba01 Cu02 113.24(10) . 4_545
S00A Ba01 Cu02 66.76(10) 6 3_545
S00A Ba01 Cu02 113.24(10) 6 .
S00A Ba01 Cu02 37.25(9) 5_655 3_545
S00A Ba01 Cu02 37.25(9) . .
S00A Ba01 Cu02 142.75(9) 5_655 .
S00A Ba01 Cu02 37.25(9) 6 4_545
S00A Ba01 Cu02 37.25(9) 2_655 2_655
S00A Ba01 Cu02 113.24(10) 5_655 2_655
S00A Ba01 Cu02 113.24(10) 2_655 3_545
S00A Ba01 Cu02 142.75(9) 6 2_655
S00A Ba01 Cu02 66.76(10) 5_655 4_545
S00A Ba01 Cu02 142.75(9) 2_655 4_545
S00A Ba01 Cu02 142.75(9) . 3_545
S00A Ba01 Cu02 66.76(10) . 2_655
S00A Ba01 Cu02 66.76(10) 2_655 .
S00A Ba01 Cu03 66.31(11) 5_655 3_545
S00A Ba01 Cu03 66.31(11) 6 3_445
S00A Ba01 Cu03 113.69(11) . 3_545
S00A Ba01 Cu03 113.69(11) 5_655 3_445
S00A Ba01 Cu03 66.31(11) 2_655 3_545
S00A Ba01 Cu03 113.69(11) 2_655 3_445
S00A Ba01 Cu03 113.69(11) 6 3_545
S00A Ba01 Cu03 66.31(11) . 3_445
S00A Ba01 S00A 180.00(8) 6 2_655
S00A Ba01 S00A 180.0 . 5_655
S00A Ba01 S00A 93.18(17) . 2_655
S00A Ba01 S00A 86.82(17) 5_655 2_655
S00A Ba01 S00A 86.82(17) . 6
S00A Ba01 S00A 93.18(17) 5_655 6
Ba01 Cu02 Ba01 180.0 3_455 .
Cu04 Cu02 Ba01 89.96(4) 7 .
Cu04 Cu02 Ba01 89.88(4) 2_655 3_455
Cu04 Cu02 Ba01 90.04(4) . .
Cu04 Cu02 Ba01 89.88(4) 8_455 .
Cu04 Cu02 Ba01 89.96(4) . 3_455
Cu04 Cu02 Ba01 90.04(4) 7 3_455
Cu04 Cu02 Ba01 90.12(4) 2_655 .
Cu04 Cu02 Ba01 90.12(4) 8_455 3_455
Cu04 Cu02 Cu04 102.84(10) 2_655 7
Cu04 Cu02 Cu04 180.0 7 .
Cu04 Cu02 Cu04 102.84(10) 8_455 .
Cu04 Cu02 Cu04 77.16(10) 8_455 7
Cu04 Cu02 Cu04 180.00(5) 8_455 2_655
Cu04 Cu02 Cu04 77.16(10) 2_655 .
S00A Cu02 Ba01 61.15(12) 7 3_455
S00A Cu02 Ba01 61.15(12) . .
S00A Cu02 Ba01 118.85(12) . 3_455
S00A Cu02 Ba01 118.85(12) 7 .
S00A Cu02 Cu04 122.68(13) . 7
S00A Cu02 Cu04 57.32(13) 7 7
S00A Cu02 Cu04 123.57(18) . 2_655
S00A Cu02 Cu04 122.69(13) 7 .
S00A Cu02 Cu04 56.43(18) 7 2_655
S00A Cu02 Cu04 56.43(18) . 8_455
S00A Cu02 Cu04 123.57(18) 7 8_455
S00A Cu02 Cu04 57.32(13) . .
S00A Cu02 S00A 180.0 . 7
Ba01 Cu03 Ba01 180.0 3 3_455
Cu04 Cu03 Ba01 90.07(6) . 3_455
Cu04 Cu03 Ba01 90.07(6) 6_565 3_455
Cu04 Cu03 Ba01 89.93(6) 5_665 3_455
Cu04 Cu03 Ba01 90.07(6) 5_665 3
Cu04 Cu03 Ba01 89.93(6) 2_655 3_455
Cu04 Cu03 Ba01 89.93(6) . 3
Cu04 Cu03 Ba01 90.07(6) 2_655 3
Cu04 Cu03 Ba01 89.93(6) 6_565 3
Cu04 Cu03 Cu04 102.79(11) 2_655 5_665
Cu04 Cu03 Cu04 180.00(10) 5_665 .
Cu04 Cu03 Cu04 102.79(11) 6_565 .
Cu04 Cu03 Cu04 77.21(11) 6_565 5_665
Cu04 Cu03 Cu04 180.00(10) 6_565 2_655
Cu04 Cu03 Cu04 77.21(11) 2_655 .
S008 Cu03 Ba01 60.7(2) . 3_455
S008 Cu03 Ba01 119.3(2) 5_665 3_455
S008 Cu03 Ba01 60.7(2) 5_665 3
S008 Cu03 Ba01 119.3(2) . 3
S008 Cu03 Cu04 122.91(10) 5_665 6_565
S008 Cu03 Cu04 122.91(10) . 2_655
S008 Cu03 Cu04 57.09(10) 5_665 5_665
S008 Cu03 Cu04 57.09(10) . 6_565
S008 Cu03 Cu04 57.09(10) 5_665 2_655
S008 Cu03 Cu04 122.91(10) 5_665 .
S008 Cu03 Cu04 122.91(10) . 5_665
S008 Cu03 Cu04 57.09(10) . .
S008 Cu03 S008 180.00(11) . 5_665
Cu02 Cu04 Cu02 85.14(8) 2_655 .
Cu02 Cu04 Cu03 85.29(9) 2_655 .
Cu02 Cu04 Na0F 84.0(4) 2_655 8
Cu02 Cu04 Na0F 157.55(11) 2_655 .
Cu02 Cu04 Na0F 83.9(3) . .
Cu02 Cu04 Na0F 113.0(3) . 8
Cu02 Cu04 Na0G 157.9(3) . .
Cu02 Cu04 Na0G 113.0(4) 2_655 .
Cu03 Cu04 Cu02 85.20(8) . .
Cu03 Cu04 Na0F 157.9(4) . 8
Cu03 Cu04 Na0F 113.1(2) . .
Cu03 Cu04 Na0G 83.9(2) . .
S008 Cu04 Cu02 136.85(19) . 2_655
S008 Cu04 Cu02 96.0(2) . .
S008 Cu04 Cu03 52.05(16) . .
S008 Cu04 S00A 117.9(3) . .
S008 Cu04 Na0F 64.0(2) . .
S008 Cu04 Na0F 132.9(4) . 8
S008 Cu04 Na0G 62.3(3) . .
S00A Cu04 Cu02 136.48(16) 8 .
S00A Cu04 Cu02 96.41(15) . 2_655
S00A Cu04 Cu02 51.91(14) 8 2_655
S00A Cu04 Cu02 51.55(14) . .
S00A Cu04 Cu03 136.14(18) . .
S00A Cu04 Cu03 96.42(14) 8 .
S00A Cu04 S008 119.1(2) 8 .
S00A Cu04 S00A 118.97(15) 8 .
S00A Cu04 Na0F 61.9(4) 8 8
S00A Cu04 Na0F 61.55(19) . .
S00A Cu04 Na0F 132.9(4) 8 .
S00A Cu04 Na0F 64.5(3) . 8
S00A Cu04 Na0G 64.0(4) 8 .
S00A Cu04 Na0G 133.2(4) . .
Na0F Cu04 Na0F 82.4(4) 8 .
Na0G Cu04 Na0F 82.9(4) . .
Na0G Cu04 Na0F 82.6(4) . 8
Cu2 Ba00 Cu2 178.8(2) . 2_556
Cu2 Ba00 S00B 51.21(16) 2_556 8_465
Cu2 Ba00 S00B 127.7(2) 2_556 7_566
Cu2 Ba00 S00B 51.21(16) . 7_566
Cu2 Ba00 S00B 127.7(2) . 8_465
Cu2 Ba00 S00C 51.42(16) 2_556 .
Cu2 Ba00 S00C 129.7(2) 2_556 5_566
Cu2 Ba00 S00C 129.6(2) . .
Cu2 Ba00 S00C 51.42(16) . 5_566
Cu2 Ba00 Cu0D 89.38(12) . 7_566
Cu2 Ba00 Cu0D 89.38(12) 2_556 7_566
Cu2 Ba00 Cu0E 89.8(2) . 2_556
Cu2 Ba00 Cu0E 89.8(2) 2_556 .
Cu2 Ba00 Cu0E 90.8(2) . .
Cu2 Ba00 Cu0E 90.8(2) 2_556 2_556
Cu2 Ba00 Cu0H 90.62(12) . .
Cu2 Ba00 Cu0H 90.62(12) 2_556 .
Cu2 Ba00 Cu0I 90.10(13) 2_556 .
Cu2 Ba00 Cu0I 89.27(13) 2_556 2_556
Cu2 Ba00 Cu0I 89.27(13) . .
Cu2 Ba00 Cu0I 90.10(13) . 2_556
S00B Ba00 S00B 93.6(2) 7_566 8_465
S00B Ba00 S00C 85.2(2) 8_465 .
S00B Ba00 S00C 85.2(2) 7_566 5_566
S00B Ba00 S00C 178.77(15) 8_465 5_566
S00B Ba00 S00C 178.77(15) 7_566 .
S00C Ba00 S00C 96.1(3) 5_566 .
Cu0D Ba00 S00B 46.81(12) 7_566 7_566
Cu0D Ba00 S00B 46.81(12) 7_566 8_465
Cu0D Ba00 S00C 131.96(13) 7_566 5_566
Cu0D Ba00 S00C 131.96(13) 7_566 .
Cu0E Ba00 S00B 89.6(2) 2_556 7_566
Cu0E Ba00 S00B 132.5(2) 2_556 8_465
Cu0E Ba00 S00B 132.5(2) . 7_566
Cu0E Ba00 S00B 89.6(2) . 8_465
Cu0E Ba00 S00C 91.3(2) 2_556 .
Cu0E Ba00 S00C 47.6(2) 2_556 5_566
Cu0E Ba00 S00C 91.3(2) . 5_566
Cu0E Ba00 S00C 47.6(2) . .
Cu0E Ba00 Cu0D 119.18(13) 2_556 7_566
Cu0E Ba00 Cu0D 119.18(13) . 7_566
Cu0E Ba00 Cu0E 121.6(3) 2_556 .
Cu0E Ba00 Cu0I 178.5(2) 2_556 .
Cu0E Ba00 Cu0I 59.58(14) . .
Cu0E Ba00 Cu0I 178.5(2) . 2_556
Cu0E Ba00 Cu0I 59.58(14) 2_556 2_556
Cu0H Ba00 S00B 133.19(12) . 7_566
Cu0H Ba00 S00B 133.19(12) . 8_465
Cu0H Ba00 S00C 48.04(13) . 5_566
Cu0H Ba00 S00C 48.04(13) . .
Cu0H Ba00 Cu0D 180.0 . 7_566
Cu0H Ba00 Cu0E 60.82(13) . .
Cu0H Ba00 Cu0E 60.82(13) . 2_556
Cu0H Ba00 Cu0I 120.39(9) . 2_556
Cu0H Ba00 Cu0I 120.39(9) . .
Cu0I Ba00 S00B 88.93(17) . 7_566
Cu0I Ba00 S00B 47.63(15) . 8_465
Cu0I Ba00 S00B 47.63(15) 2_556 7_566
Cu0I Ba00 S00B 88.93(17) 2_556 8_465
Cu0I Ba00 S00C 132.31(16) 2_556 .
Cu0I Ba00 S00C 90.20(15) 2_556 5_566
Cu0I Ba00 S00C 132.31(16) . 5_566
Cu0I Ba00 S00C 90.20(15) . .
Cu0I Ba00 Cu0D 59.61(9) 2_556 7_566
Cu0I Ba00 Cu0D 59.61(9) . 7_566
Cu0I Ba00 Cu0I 119.22(19) . 2_556
Ba3 Cu1 S00B 95.9(2) . 6_565
Ba3 Cu1 S00B 95.9(2) . .
Ba3 Cu1 S00C 95.8(3) . .
Ba3 Cu1 Cu0D 50.99(12) . 5_666
Ba3 Cu1 Cu0D 50.99(12) . .
Ba3 Cu1 Cu0E 50.50(18) . 5_666
Ba3 Cu1 Cu0E 50.50(18) . 2_656
Ba3 Cu1 Cu0E 51.04(19) . .
Ba3 Cu1 Cu0E 51.04(19) . 6_565
Ba3 Cu1 Na0F 129.8(3) . 6_565
Ba3 Cu1 Na0F 129.8(3) . .
S00B Cu1 S00B 120.5(4) . 6_565
S00B Cu1 S00C 118.2(2) . .
S00B Cu1 S00C 118.2(2) 6_565 .
S00B Cu1 Cu0D 52.4(2) 6_565 5_666
S00B Cu1 Cu0D 52.4(2) . .
S00B Cu1 Cu0D 137.6(3) . 5_666
S00B Cu1 Cu0D 137.6(3) 6_565 .
S00B Cu1 Cu0E 53.3(2) . 2_656
S00B Cu1 Cu0E 94.7(2) . 5_666
S00B Cu1 Cu0E 137.1(3) . 6_565
S00B Cu1 Cu0E 92.7(2) . .
S00B Cu1 Cu0E 53.3(2) 6_565 5_666
S00B Cu1 Cu0E 92.7(2) 6_565 6_565
S00B Cu1 Cu0E 94.7(2) 6_565 2_656
S00B Cu1 Cu0E 137.1(3) 6_565 .
S00B Cu1 Na0F 134.3(4) . .
S00B Cu1 Na0F 64.2(3) 6_565 .
S00B Cu1 Na0F 134.3(4) 6_565 6_565
S00B Cu1 Na0F 64.2(3) . 6_565
S00C Cu1 Cu0D 93.67(18) . .
S00C Cu1 Cu0D 93.67(18) . 5_666
S00C Cu1 Cu0E 136.6(3) . 5_666
S00C Cu1 Cu0E 52.9(2) . .
S00C Cu1 Cu0E 52.9(2) . 6_565
S00C Cu1 Cu0E 136.6(3) . 2_656
S00C Cu1 Na0F 62.1(4) . .
S00C Cu1 Na0F 62.1(4) . 6_565
Cu0D Cu1 Cu0D 102.0(2) 5_666 .
Cu0D Cu1 Na0F 155.5(4) 5_666 6_565
Cu0D Cu1 Na0F 84.0(3) 5_666 .
Cu0D Cu1 Na0F 155.5(4) . .
Cu0D Cu1 Na0F 84.0(3) . 6_565
Cu0E Cu1 Cu0D 84.9(2) . 5_666
Cu0E Cu1 Cu0D 84.9(2) 6_565 .
Cu0E Cu1 Cu0D 84.5(2) 2_656 5_666
Cu0E Cu1 Cu0D 45.19(13) 5_666 5_666
Cu0E Cu1 Cu0D 45.38(13) . .
Cu0E Cu1 Cu0D 45.19(13) 2_656 .
Cu0E Cu1 Cu0D 45.38(13) 6_565 5_666
Cu0E Cu1 Cu0D 84.5(2) 5_666 .
Cu0E Cu1 Cu0E 46.5(2) . 6_565
Cu0E Cu1 Cu0E 46.1(2) 2_656 5_666
Cu0E Cu1 Cu0E 83.7(3) 6_565 5_666
Cu0E Cu1 Cu0E 101.5(2) . 5_666
Cu0E Cu1 Cu0E 83.7(3) . 2_656
Cu0E Cu1 Cu0E 101.5(2) 6_565 2_656
Cu0E Cu1 Na0F 114.9(3) 5_666 .
Cu0E Cu1 Na0F 82.7(4) 6_565 .
Cu0E Cu1 Na0F 82.7(4) . 6_565
Cu0E Cu1 Na0F 112.8(4) . .
Cu0E Cu1 Na0F 114.9(3) 2_656 6_565
Cu0E Cu1 Na0F 158.8(4) 5_666 6_565
Cu0E Cu1 Na0F 112.8(4) 6_565 6_565
Cu0E Cu1 Na0F 158.8(3) 2_656 .
Na0F Cu1 Na0F 81.5(5) . 6_565
Ba00 Cu2 S00B 96.2(2) . 2_656
Ba00 Cu2 S00B 96.0(2) . 7_566
Ba00 Cu2 S00C 95.8(3) . 5_566
Ba00 Cu2 Cu0D 51.59(16) . 7_566
Ba00 Cu2 Cu0E 50.61(18) . .
Ba00 Cu2 Cu0E 51.20(18) . 2_556
Ba00 Cu2 Na0F 129.7(4) . 5_566
Ba00 Cu2 Na0G 130.2(3) . 5_666
Ba00 Cu2 Cu0H 50.48(13) . .
Ba00 Cu2 Cu0I 51.59(11) . .
Ba00 Cu2 Cu0I 51.08(11) . 2_556
S00B Cu2 S00B 119.0(2) 7_566 2_656
S00B Cu2 S00C 118.6(2) 2_656 5_566
S00B Cu2 S00C 119.1(4) 7_566 5_566
S00B Cu2 Cu0D 52.2(2) 7_566 7_566
S00B Cu2 Cu0D 94.25(17) 2_656 7_566
S00B Cu2 Cu0E 136.4(3) 7_566 .
S00B Cu2 Cu0E 93.4(2) 7_566 2_556
S00B Cu2 Cu0E 52.7(2) 2_656 .
S00B Cu2 Cu0E 137.7(3) 2_656 2_556
S00B Cu2 Na0F 64.8(2) 7_566 5_566
S00B Cu2 Na0F 134.1(4) 2_656 5_566
S00B Cu2 Na0G 133.7(4) 7_566 5_666
S00B Cu2 Na0G 64.7(4) 2_656 5_666
S00B Cu2 Cu0H 137.2(2) 7_566 .
S00B Cu2 Cu0H 93.50(17) 2_656 .
S00B Cu2 Cu0I 53.02(18) 2_656 .
S00B Cu2 Cu0I 93.1(2) 7_566 .
S00B Cu2 Cu0I 137.6(2) 2_656 2_556
S00B Cu2 Cu0I 52.81(19) 7_566 2_556
S00C Cu2 Cu0D 137.4(3) 5_566 7_566
S00C Cu2 Cu0E 52.8(2) 5_566 2_556
S00C Cu2 Cu0E 94.5(2) 5_566 .
S00C Cu2 Na0F 62.1(2) 5_566 5_566
S00C Cu2 Na0G 62.0(3) 5_566 5_666
S00C Cu2 Cu0H 53.2(2) 5_566 .
S00C Cu2 Cu0I 93.8(2) 5_566 2_556
S00C Cu2 Cu0I 137.9(2) 5_566 .
Cu0D Cu2 Cu0E 84.3(2) 7_566 .
Cu0D Cu2 Cu0E 84.75(19) 7_566 2_556
Cu0D Cu2 Na0F 114.5(2) 7_566 5_566
Cu0D Cu2 Na0G 158.6(4) 7_566 5_666
Cu0D Cu2 Cu0H 102.07(16) 7_566 .
Cu0D Cu2 Cu0I 45.67(6) 7_566 2_556
Cu0E Cu2 Cu0E 85.3(2) 2_556 .
Cu0E Cu2 Na0F 82.5(4) 2_556 5_566
Cu0E Cu2 Na0F 156.36(17) . 5_566
Cu0E Cu2 Na0G 112.9(3) 2_556 5_666
Cu0E Cu2 Na0G 85.2(4) . 5_666
Cu0E Cu2 Cu0H 46.22(14) 2_556 .
Cu0E Cu2 Cu0I 45.52(12) 2_556 2_556
Na0G Cu2 Na0F 81.1(4) 5_666 5_566
Cu0H Cu2 Cu0E 46.02(13) . .
Cu0H Cu2 Na0F 112.9(2) . 5_566
Cu0H Cu2 Na0G 83.7(3) . 5_666
Cu0H Cu2 Cu0I 84.48(10) . 2_556
Cu0I Cu2 Cu0D 45.84(7) . 7_566
Cu0I Cu2 Cu0E 45.49(13) . .
Cu0I Cu2 Cu0E 102.8(2) . 2_556
Cu0I Cu2 Cu0E 101.68(19) 2_556 .
Cu0I Cu2 Na0F 83.9(3) 2_556 5_566
Cu0I Cu2 Na0F 157.73(14) . 5_566
Cu0I Cu2 Na0G 115.5(4) . 5_666
Cu0I Cu2 Na0G 155.5(4) 2_556 5_666
Cu0I Cu2 Cu0H 84.86(11) . .
Cu0I Cu2 Cu0I 84.68(10) . 2_556
Cu03 S008 Ba01 81.72(19) . 3_455
Cu03 S008 Cu04 70.86(19) . 6_565
Cu03 S008 Cu04 70.86(19) . .
Cu03 S008 Na0F 137.2(3) . 6_565
Cu03 S008 Na0F 137.2(3) . .
Cu03 S008 Na0G 97.7(5) . .
Cu04 S008 Ba01 107.12(19) . 3_455
Cu04 S008 Ba01 107.12(19) 6_565 3_455
Cu04 S008 Cu04 123.1(4) 6_565 .
Cu04 S008 Na0F 71.4(3) 6_565 6_565
Cu04 S008 Na0F 71.4(3) . .
Cu04 S008 Na0F 149.9(4) 6_565 .
Cu04 S008 Na0F 149.9(4) . 6_565
Cu04 S008 Na0G 72.7(3) . .
Cu04 S008 Na0G 72.7(3) 6_565 .
Na0F S008 Ba01 90.6(4) 6_565 3_455
Na0F S008 Ba01 90.6(4) . 3_455
Na0F S008 Na0F 84.6(5) . 6_565
Na0G S008 Ba01 179.5(5) . 3_455
Na0G S008 Na0F 89.8(4) . 6_565
Na0G S008 Na0F 89.8(4) . .
Cu1 Ba3 Cu1 180.0 5_666 .
Cu1 Ba3 S00B 50.75(14) 5_666 2_656
Cu1 Ba3 S00B 50.75(14) . .
Cu1 Ba3 S00B 129.25(14) . 5_666
Cu1 Ba3 S00B 50.75(14) 5_666 5_666
Cu1 Ba3 S00B 129.25(14) . 2_656
Cu1 Ba3 S00B 50.75(14) . 6_565
Cu1 Ba3 S00B 129.25(15) 5_666 .
Cu1 Ba3 S00B 129.25(14) 5_666 6_565
Cu1 Ba3 Cu0D 90.000(1) . 5_666
Cu1 Ba3 Cu0D 90.000(1) 5_666 .
Cu1 Ba3 Cu0D 90.000(1) . .
Cu1 Ba3 Cu0D 90.000(1) 5_666 5_666
Cu1 Ba3 Cu0E 89.5(2) . .
Cu1 Ba3 Cu0E 90.5(2) 5_666 .
Cu1 Ba3 Cu0E 89.5(2) 5_666 5_666
Cu1 Ba3 Cu0E 89.5(2) 5_666 2_656
Cu1 Ba3 Cu0E 90.5(2) 5_666 6_565
Cu1 Ba3 Cu0E 90.5(2) . 2_656
Cu1 Ba3 Cu0E 90.5(2) . 5_666
Cu1 Ba3 Cu0E 89.5(2) . 6_565
S00B Ba3 S00B 180.0 5_666 .
S00B Ba3 S00B 95.0(2) 6_565 5_666
S00B Ba3 S00B 95.0(2) 2_656 .
S00B Ba3 S00B 180.0(2) 6_565 2_656
S00B Ba3 S00B 85.0(2) 6_565 .
S00B Ba3 S00B 85.0(2) 2_656 5_666
Cu0D Ba3 S00B 47.49(11) . 2_656
Cu0D Ba3 S00B 132.51(11) . 5_666
Cu0D Ba3 S00B 132.51(11) 5_666 .
Cu0D Ba3 S00B 47.49(11) . .
Cu0D Ba3 S00B 132.51(11) 5_666 2_656
Cu0D Ba3 S00B 132.51(11) . 6_565
Cu0D Ba3 S00B 47.49(11) 5_666 6_565
Cu0D Ba3 S00B 47.49(11) 5_666 5_666
Cu0D Ba3 Cu0D 180.0 5_666 .
Cu0E Ba3 S00B 88.7(2) . .
Cu0E Ba3 S00B 131.6(2) 2_656 5_666
Cu0E Ba3 S00B 48.4(2) . 2_656
Cu0E Ba3 S00B 48.4(2) 2_656 .
Cu0E Ba3 S00B 91.3(2) 5_666 .
Cu0E Ba3 S00B 88.7(2) 5_666 5_666
Cu0E Ba3 S00B 91.3(2) 6_565 2_656
Cu0E Ba3 S00B 91.3(2) . 5_666
Cu0E Ba3 S00B 131.6(2) 6_565 .
Cu0E Ba3 S00B 131.6(2) . 6_565
Cu0E Ba3 S00B 88.7(2) 2_656 2_656
Cu0E Ba3 S00B 48.4(2) 5_666 6_565
Cu0E Ba3 S00B 88.7(2) 6_565 6_565
Cu0E Ba3 S00B 91.3(2) 2_656 6_565
Cu0E Ba3 S00B 131.6(2) 5_666 2_656
Cu0E Ba3 S00B 48.4(2) 6_565 5_666
Cu0E Ba3 Cu0D 120.50(14) 6_565 .
Cu0E Ba3 Cu0D 59.50(14) 6_565 5_666
Cu0E Ba3 Cu0D 120.50(14) . 5_666
Cu0E Ba3 Cu0D 59.50(14) 5_666 5_666
Cu0E Ba3 Cu0D 120.50(14) 2_656 5_666
Cu0E Ba3 Cu0D 59.50(14) . .
Cu0E Ba3 Cu0D 59.50(14) 2_656 .
Cu0E Ba3 Cu0D 120.50(14) 5_666 .
Cu0E Ba3 Cu0E 119.0(3) 6_565 5_666
Cu0E Ba3 Cu0E 61.0(3) . 6_565
Cu0E Ba3 Cu0E 119.0(3) . 2_656
Cu0E Ba3 Cu0E 180.0(3) 6_565 2_656
Cu0E Ba3 Cu0E 61.0(3) 2_656 5_666
Cu0E Ba3 Cu0E 180.0 . 5_666
Cu02 S00A Ba01 81.61(16) . .
Cu02 S00A Cu04 71.13(14) . .
Cu02 S00A Cu04 71.66(19) . 8_455
Cu02 S00A Na0F 136.7(4) . 8
Cu02 S00A Na0F 98.9(3) . .
Cu02 S00A Na0G 138.0(4) . 3_445
Cu04 S00A Ba01 107.15(17) 8_455 .
Cu04 S00A Ba01 106.5(2) . .
Cu04 S00A Cu04 124.43(19) 8_455 .
Cu04 S00A Na0F 149.9(4) 8_455 8
Cu04 S00A Na0F 70.9(2) . 8
Cu04 S00A Na0F 73.6(4) 8_455 .
Cu04 S00A Na0F 73.2(3) . .
Cu04 S00A Na0G 71.9(4) 8_455 3_445
Cu04 S00A Na0G 149.5(4) . 3_445
Na0F S00A Ba01 179.2(4) . .
Na0F S00A Ba01 89.9(3) 8 .
Na0F S00A Na0F 89.3(4) . 8
Na0F S00A Na0G 90.0(6) . 3_445
Na0G S00A Ba01 89.9(3) 3_445 .
Na0G S00A Na0F 83.9(4) 3_445 8
Ba00 S00B Ba00 84.90(18) 7_566 1_655
Cu1 S00B Ba00 108.8(2) . 1_655
Cu1 S00B Ba00 110.4(3) . 7_566
Cu1 S00B Cu2 120.2(4) . 7_566
Cu1 S00B Cu2 118.8(2) . 2_656
Cu1 S00B Ba3 33.38(14) . .
Cu1 S00B Na0F 70.0(3) . 6_565
Cu1 S00B Na0F 149.7(4) . 3
Cu1 S00B Na0G 70.9(3) . .
Cu2 S00B Ba00 108.1(2) 2_656 7_566
Cu2 S00B Ba00 32.68(13) 2_656 1_655
Cu2 S00B Ba00 108.8(2) 7_566 1_655
Cu2 S00B Ba00 32.79(13) 7_566 7_566
Cu2 S00B Cu2 118.1(2) 7_566 2_656
Cu2 S00B Ba3 109.0(2) 2_656 .
Cu2 S00B Ba3 109.5(3) 7_566 .
Cu2 S00B Na0F 149.3(5) 2_656 6_565
Cu2 S00B Na0F 70.1(4) 2_656 3
Cu2 S00B Na0F 70.9(3) 7_566 6_565
Cu2 S00B Na0F 68.9(3) 7_566 3
Cu2 S00B Na0G 149.4(4) 7_566 .
Cu2 S00B Na0G 68.8(4) 2_656 .
Ba3 S00B Ba00 85.7(2) . 7_566
Ba3 S00B Ba00 84.89(18) . 1_655
Cu0D S00B Ba00 83.0(2) . 1_655
Cu0D S00B Ba00 42.6(2) . 7_566
Cu0D S00B Cu1 70.8(3) . .
Cu0D S00B Cu2 115.7(3) . 2_656
Cu0D S00B Cu2 69.6(3) . 7_566
Cu0D S00B Ba3 43.1(2) . .
Cu0D S00B Cu0E 54.1(3) . 2_656
Cu0D S00B Na0F 134.4(4) . 3
Cu0D S00B Na0F 95.0(5) . 6_565
Cu0D S00B Na0G 137.2(4) . .
Cu0D S00B Cu0I 54.5(2) . 2_656
Cu0E S00B Ba00 42.3(2) 2_656 1_655
Cu0E S00B Ba00 82.7(3) 2_656 7_566
Cu0E S00B Cu1 70.2(2) 2_656 .
Cu0E S00B Cu2 69.7(3) 2_656 2_656
Cu0E S00B Cu2 115.5(3) 2_656 7_566
Cu0E S00B Ba3 42.6(2) 2_656 .
Cu0E S00B Na0F 135.9(4) 2_656 6_565
Cu0E S00B Na0F 135.2(5) 2_656 3
Cu0E S00B Na0G 95.1(4) 2_656 .
Na0F S00B Ba00 91.7(3) 3 7_566
Na0F S00B Ba00 93.1(4) 3 1_655
Na0F S00B Ba00 94.0(3) 6_565 7_566
Na0F S00B Ba00 178.0(5) 6_565 1_655
Na0F S00B Ba3 176.9(3) 3 .
Na0F S00B Ba3 93.4(3) 6_565 .
Na0F S00B Na0F 88.7(4) 6_565 3
Na0F S00B Na0G 89.3(4) 6_565 .
Na0G S00B Ba00 176.7(4) . 7_566
Na0G S00B Ba00 91.8(4) . 1_655
Na0G S00B Ba3 94.3(3) . .
Na0G S00B Na0F 88.2(6) . 3
Cu0I S00B Ba00 42.52(10) 2_656 7_566
Cu0I S00B Ba00 42.38(14) 2_656 1_655
Cu0I S00B Cu1 117.0(3) 2_656 .
Cu0I S00B Cu2 69.50(16) 2_656 7_566
Cu0I S00B Cu2 68.8(2) 2_656 2_656
Cu0I S00B Ba3 83.6(2) 2_656 .
Cu0I S00B Cu0E 54.0(2) 2_656 2_656
Cu0I S00B Na0F 93.3(3) 2_656 3
Cu0I S00B Na0F 136.5(4) 2_656 6_565
Cu0I S00B Na0G 134.2(4) 2_656 .
Ba00 S00C Ba00 83.9(3) . 5_566
Ba00 S00C Ba3 84.26(18) 5_566 .
Ba00 S00C Ba3 84.26(18) . .
Cu1 S00C Ba00 108.4(2) . .
Cu1 S00C Ba00 108.4(2) . 5_566
Cu1 S00C Ba3 32.84(16) . .
Cu1 S00C Na0F 70.6(4) . 6_565
Cu1 S00C Na0F 70.6(4) . .
Cu1 S00C Na0G 149.5(6) . 1_455
Cu2 S00C Ba00 32.79(13) 2_556 .
Cu2 S00C Ba00 32.79(13) 5_566 5_566
Cu2 S00C Ba00 107.9(3) 2_556 5_566
Cu2 S00C Ba00 107.9(3) 5_566 .
Cu2 S00C Cu1 119.0(2) 2_556 .
Cu2 S00C Cu1 119.0(2) 5_566 .
Cu2 S00C Cu2 118.3(4) 5_566 2_556
Cu2 S00C Ba3 108.4(2) 2_556 .
Cu2 S00C Ba3 108.4(2) 5_566 .
Cu2 S00C Na0F 70.7(3) 2_556 6_565
Cu2 S00C Na0F 70.7(3) 5_566 .
Cu2 S00C Na0F 150.1(4) 2_556 .
Cu2 S00C Na0F 150.1(4) 5_566 6_565
Cu2 S00C Na0G 70.6(3) 5_566 1_455
Cu2 S00C Na0G 70.6(3) 2_556 1_455
Cu0E S00C Ba00 83.0(3) 6_565 .
Cu0E S00C Ba00 42.4(2) . .
Cu0E S00C Ba00 42.4(2) 6_565 5_566
Cu0E S00C Ba00 83.0(3) . 5_566
Cu0E S00C Cu1 68.7(3) 6_565 .
Cu0E S00C Cu1 68.7(3) . .
Cu0E S00C Cu2 69.1(2) . 2_556
Cu0E S00C Cu2 69.1(2) 6_565 5_566
Cu0E S00C Cu2 115.8(4) . 5_566
Cu0E S00C Cu2 115.8(4) 6_565 2_556
Cu0E S00C Ba3 41.9(2) . .
Cu0E S00C Ba3 41.9(2) 6_565 .
Cu0E S00C Cu0E 54.9(3) . 6_565
Cu0E S00C Na0F 94.2(4) 6_565 .
Cu0E S00C Na0F 94.1(4) . 6_565
Cu0E S00C Na0F 135.6(5) 6_565 6_565
Cu0E S00C Na0F 135.6(5) . .
Cu0E S00C Na0G 136.4(5) 6_565 1_455
Cu0E S00C Na0G 136.4(5) . 1_455
Cu0E S00C Cu0H 54.6(3) 6_565 .
Cu0E S00C Cu0H 54.6(3) . .
Na0F S00C Ba00 93.8(3) 6_565 .
Na0F S00C Ba00 177.1(4) 6_565 5_566
Na0F S00C Ba00 93.8(3) . 5_566
Na0F S00C Ba00 177.1(4) . .
Na0F S00C Ba3 93.7(4) . .
Na0F S00C Ba3 93.7(4) 6_565 .
Na0F S00C Na0F 88.4(6) . 6_565
Na0G S00C Ba00 94.0(4) 1_455 5_566
Na0G S00C Ba00 94.0(4) 1_455 .
Na0G S00C Ba3 177.6(5) 1_455 .
Na0G S00C Na0F 88.0(5) 1_455 6_565
Na0G S00C Na0F 88.0(5) 1_455 .
Cu0H S00C Ba00 41.96(13) . 5_566
Cu0H S00C Ba00 41.96(13) . .
Cu0H S00C Cu1 115.1(4) . .
Cu0H S00C Cu2 69.0(2) . 2_556
Cu0H S00C Cu2 69.0(2) . 5_566
Cu0H S00C Ba3 82.3(2) . .
Cu0H S00C Na0F 135.7(3) . .
Cu0H S00C Na0F 135.7(3) . 6_565
Cu0H S00C Na0G 95.4(5) . 1_455
Ba00 Cu0D Cu1 140.99(12) 7_566 .
Ba00 Cu0D Cu1 140.99(12) 7_566 5_666
Ba00 Cu0D Cu2 39.03(12) 7_566 7_566
Ba00 Cu0D Cu2 39.03(12) 7_566 8_565
Ba00 Cu0D S00B 90.5(2) 7_566 2_656
Ba00 Cu0D S00B 90.5(2) 7_566 .
Cu1 Cu0D Cu1 78.0(2) 5_666 .
Cu2 Cu0D Cu1 101.96(12) 7_566 .
Cu2 Cu0D Cu1 179.36(10) 8_565 .
Cu2 Cu0D Cu1 179.36(10) 7_566 5_666
Cu2 Cu0D Cu1 101.96(12) 8_565 5_666
Cu2 Cu0D Cu2 78.1(2) 8_565 7_566
Ba3 Cu0D Ba00 180.0 . 7_566
Ba3 Cu0D Cu1 39.01(12) . .
Ba3 Cu0D Cu1 39.01(12) . 5_666
Ba3 Cu0D Cu2 140.97(12) . 7_566
Ba3 Cu0D Cu2 140.97(12) . 8_565
Ba3 Cu0D S00B 89.5(2) . .
Ba3 Cu0D S00B 89.5(2) . 2_656
S00B Cu0D Cu1 56.79(17) . .
S00B Cu0D Cu1 56.79(17) 2_656 5_666
S00B Cu0D Cu1 122.2(3) . 5_666
S00B Cu0D Cu1 122.2(3) 2_656 .
S00B Cu0D Cu2 58.18(16) . 7_566
S00B Cu0D Cu2 58.18(16) 2_656 8_565
S00B Cu0D Cu2 122.8(3) . 8_565
S00B Cu0D Cu2 122.8(3) 2_656 7_566
S00B Cu0D S00B 178.9(4) 2_656 .
Cu0E Cu0D Ba00 120.15(18) . 7_566
Cu0E Cu0D Ba00 120.15(18) 2_656 7_566
Cu0E Cu0D Cu1 67.3(2) 2_656 .
Cu0E Cu0D Cu1 67.3(2) . 5_666
Cu0E Cu0D Cu1 66.7(2) 2_656 5_666
Cu0E Cu0D Cu1 66.7(2) . .
Cu0E Cu0D Cu2 112.05(19) . 7_566
Cu0E Cu0D Cu2 113.9(2) . 8_565
Cu0E Cu0D Cu2 112.05(19) 2_656 8_565
Cu0E Cu0D Cu2 113.9(2) 2_656 7_566
Cu0E Cu0D Ba3 59.85(18) 2_656 .
Cu0E Cu0D Ba3 59.85(18) . .
Cu0E Cu0D S00B 63.8(3) 2_656 .
Cu0E Cu0D S00B 115.6(3) 2_656 2_656
Cu0E Cu0D S00B 115.6(3) . .
Cu0E Cu0D S00B 63.8(3) . 2_656
Cu0E Cu0D Cu0E 119.7(4) . 2_656
Cu0E Cu0D Cu0I 179.1(2) 2_656 .
Cu0E Cu0D Cu0I 179.1(2) . 2_656
Cu0E Cu0D Cu0I 60.08(16) 2_656 2_656
Cu0E Cu0D Cu0I 60.08(16) . .
Cu0I Cu0D Ba00 60.08(17) 2_656 7_566
Cu0I Cu0D Ba00 60.08(17) . 7_566
Cu0I Cu0D Cu1 113.12(13) . .
Cu0I Cu0D Cu1 113.12(13) 2_656 5_666
Cu0I Cu0D Cu1 112.49(13) 2_656 .
Cu0I Cu0D Cu1 112.49(13) . 5_666
Cu0I Cu0D Cu2 66.92(18) . 7_566
Cu0I Cu0D Cu2 66.92(18) 2_656 8_565
Cu0I Cu0D Cu2 67.49(18) 2_656 7_566
Cu0I Cu0D Cu2 67.49(18) . 8_565
Cu0I Cu0D Ba3 119.92(17) 2_656 .
Cu0I Cu0D Ba3 119.92(17) . .
Cu0I Cu0D S00B 117.1(2) . .
Cu0I Cu0D S00B 63.47(18) 2_656 .
Cu0I Cu0D S00B 117.1(2) 2_656 2_656
Cu0I Cu0D S00B 63.47(18) . 2_656
Cu0I Cu0D Cu0I 120.2(3) 2_656 .
Ba00 Cu0E Cu1 142.4(3) . .
Ba00 Cu0E Cu1 139.1(3) . 5_666
Ba00 Cu0E Cu2 38.98(14) . 2_556
Ba00 Cu0E Cu2 38.60(14) . .
Ba00 Cu0E S00B 90.2(3) . 2_656
Ba00 Cu0E S00C 90.0(3) . .
Ba00 Cu0E Cu0E 119.18(13) . 6_565
Ba00 Cu0E Cu0H 59.2(2) . .
Cu1 Cu0E Cu1 78.5(2) . 5_666
Cu1 Cu0E Cu2 178.9(3) . .
Cu1 Cu0E Cu2 103.4(3) . 2_556
Cu1 Cu0E Cu2 100.5(3) 5_666 .
Cu2 Cu0E Cu1 177.9(3) 2_556 5_666
Cu2 Cu0E Cu2 77.6(2) 2_556 .
Ba3 Cu0E Ba00 177.8(4) . .
Ba3 Cu0E Cu1 39.41(15) . .
Ba3 Cu0E Cu1 39.05(15) . 5_666
Ba3 Cu0E Cu2 142.8(3) . 2_556
Ba3 Cu0E Cu2 139.6(3) . .
Ba3 Cu0E S00B 89.0(3) . 2_656
Ba3 Cu0E S00C 90.8(3) . .
Ba3 Cu0E Cu0E 59.50(14) . 6_565
Ba3 Cu0E Cu0H 119.5(2) . .
Ba3 Cu0E Cu0I 121.0(3) . .
S00B Cu0E Cu1 56.5(2) 2_656 5_666
S00B Cu0E Cu1 121.8(4) 2_656 .
S00B Cu0E Cu2 57.6(3) 2_656 .
S00B Cu0E Cu2 122.6(3) 2_656 2_556
S00C Cu0E Cu1 122.8(3) . 5_666
S00C Cu0E Cu1 58.4(3) . .
S00C Cu0E Cu2 122.2(4) . .
S00C Cu0E Cu2 58.0(2) . 2_556
S00C Cu0E S00B 178.8(3) . 2_656
Cu0D Cu0E Ba00 120.64(17) . .
Cu0D Cu0E Cu1 67.9(2) . .
Cu0D Cu0E Cu1 67.5(2) . 5_666
Cu0D Cu0E Cu2 112.1(2) . .
Cu0D Cu0E Cu2 114.1(2) . 2_556
Cu0D Cu0E Ba3 60.6(2) . .
Cu0D Cu0E S00B 62.1(3) . 2_656
Cu0D Cu0E S00C 118.7(4) . .
Cu0D Cu0E Cu0E 120.15(18) . 6_565
Cu0D Cu0E Cu0H 178.2(4) . .
Cu0D Cu0E Cu0I 60.34(18) . .
Cu0E Cu0E Cu1 66.76(12) 6_565 .
Cu0E Cu0E Cu1 66.95(11) 6_565 5_666
Cu0E Cu0E Cu2 112.56(12) 6_565 .
Cu0E Cu0E Cu2 112.75(11) 6_565 2_556
Cu0E Cu0E S00B 116.34(17) 6_565 2_656
Cu0E Cu0E S00C 62.57(17) 6_565 .
Cu0H Cu0E Cu1 113.4(2) . .
Cu0H Cu0E Cu1 111.4(3) . 5_666
Cu0H Cu0E Cu2 66.6(2) . .
Cu0H Cu0E Cu2 67.0(2) . 2_556
Cu0H Cu0E S00B 116.1(4) . 2_656
Cu0H Cu0E S00C 63.1(3) . .
Cu0H Cu0E Cu0E 60.00(15) . 6_565
Cu0I Cu0E Ba00 60.31(16) . .
Cu0I Cu0E Cu1 114.2(3) . .
Cu0I Cu0E Cu1 112.8(2) . 5_666
Cu0I Cu0E Cu2 67.49(17) . 2_556
Cu0I Cu0E Cu2 66.45(18) . .
Cu0I Cu0E S00B 62.94(18) . 2_656
Cu0I Cu0E S00C 118.1(3) . .
Cu0I Cu0E Cu0E 179.0(2) . 6_565
Cu0I Cu0E Cu0H 119.5(3) . .
Cu04 Na0F Cu04 81.4(4) 8_455 .
Cu04 Na0F Na0G 90.9(4) 8_455 1_455
Cu04 Na0F Na0G 131.6(3) . 1_455
Cu1 Na0F Cu04 177.9(7) . 8_455
Cu1 Na0F Cu04 96.9(5) . .
Cu1 Na0F Cu2 84.3(4) . 5_566
Cu1 Na0F Cu2 82.8(4) . 4_546
Cu1 Na0F Na0G 91.1(3) . 1_455
Cu2 Na0F Cu04 178.37(19) 5_566 .
Cu2 Na0F Cu04 96.10(13) 4_546 8_455
Cu2 Na0F Cu04 96.3(5) 4_546 .
Cu2 Na0F Cu04 97.4(5) 5_566 8_455
Cu2 Na0F Cu2 82.7(4) 5_566 4_546
Cu2 Na0F Na0G 132.1(4) 4_546 1_455
Cu2 Na0F Na0G 49.4(3) 5_566 1_455
S008 Na0F Cu04 44.6(3) . .
S008 Na0F Cu04 103.2(5) . 8_455
S008 Na0F Cu1 76.4(3) . .
S008 Na0F Cu2 136.9(4) . 5_566
S008 Na0F Cu2 131.1(7) . 4_546
S008 Na0F S00A 92.4(4) . 8_455
S008 Na0F S00B 176.6(7) . 3_445
S008 Na0F Na0G 92.5(4) . 1_455
S00A Na0F Cu04 103.4(5) 8_455 .
S00A Na0F Cu04 45.3(3) . .
S00A Na0F Cu04 44.6(2) . 8_455
S00A Na0F Cu04 44.6(2) 8_455 8_455
S00A Na0F Cu1 137.3(4) 8_455 .
S00A Na0F Cu1 133.4(7) . .
S00A Na0F Cu2 130.6(4) 8_455 4_546
S00A Na0F Cu2 133.1(4) . 5_566
S00A Na0F Cu2 76.4(5) 8_455 5_566
S00A Na0F Cu2 77.3(3) . 4_546
S00A Na0F S008 85.8(5) . .
S00A Na0F S00A 85.3(4) . 8_455
S00A Na0F S00B 92.5(5) . 6_565
S00A Na0F S00B 91.57(16) . 3_445
S00A Na0F Na0G 133.0(4) . 1_455
S00A Na0F Na0G 47.7(3) 8_455 1_455
S00B Na0F Cu04 132.4(4) 6_565 8_455
S00B Na0F Cu04 76.3(3) 3_445 8_455
S00B Na0F Cu04 132.2(4) 3_445 .
S00B Na0F Cu04 76.8(5) 6_565 .
S00B Na0F Cu1 104.1(5) 3_445 .
S00B Na0F Cu1 45.8(3) 6_565 .
S00B Na0F Cu2 46.0(2) 3_445 4_546
S00B Na0F Cu2 103.4(5) 6_565 5_566
S00B Na0F Cu2 46.3(3) 3_445 5_566
S00B Na0F Cu2 46.2(3) 6_565 4_546
S00B Na0F S008 90.1(5) 6_565 .
S00B Na0F S00A 176.6(2) 6_565 8_455
S00B Na0F S00A 89.5(5) 3_445 8_455
S00B Na0F S00B 87.9(4) 6_565 3_445
S00B Na0F Na0G 90.9(4) 3_445 1_455
S00B Na0F Na0G 134.6(3) 6_565 1_455
S00C Na0F Cu04 134.7(7) . 8_455
S00C Na0F Cu04 134.4(4) . .
S00C Na0F Cu1 47.3(2) . .
S00C Na0F Cu2 47.2(3) . 5_566
S00C Na0F Cu2 104.1(5) . 4_546
S00C Na0F S008 93.44(17) . .
S00C Na0F S00A 93.6(5) . 8_455
S00C Na0F S00A 178.7(6) . .
S00C Na0F S00B 88.6(4) . 6_565
S00C Na0F S00B 89.2(6) . 3_445
S00C Na0F Na0G 46.0(4) . 1_455
Cu04 Na0G Cu04 81.4(4) . 6_565
Cu04 Na0G Na0F 132.3(5) . 6_665
Cu04 Na0G Na0F 91.0(4) 6_565 6_665
Cu1 Na0G Cu04 95.9(5) . .
Cu1 Na0G Cu04 95.9(5) . 6_565
Cu1 Na0G Na0F 131.7(3) . 6_665
Cu2 Na0G Cu04 97.25(6) 2_656 6_565
Cu2 Na0G Cu04 177.6(7) 2_656 .
Cu2 Na0G Cu04 97.25(6) 5_666 .
Cu2 Na0G Cu04 177.6(7) 5_666 6_565
Cu2 Na0G Cu1 82.2(4) 5_666 .
Cu2 Na0G Cu1 82.2(4) 2_656 .
Cu2 Na0G Cu2 84.0(4) 2_656 5_666
Cu2 Na0G Na0F 91.4(4) 5_666 6_665
Cu2 Na0G Na0F 49.5(4) 2_656 6_665
S008 Na0G Cu04 45.1(2) . 6_565
S008 Na0G Cu04 45.1(2) . .
S008 Na0G Cu1 76.5(5) . .
S008 Na0G Cu2 132.8(4) . 2_656
S008 Na0G Cu2 132.8(4) . 5_666
S008 Na0G S00A 85.4(4) . 3
S008 Na0G S00A 85.4(4) . 8
S008 Na0G S00B 90.8(5) . 6_565
S008 Na0G S00B 90.8(5) . .
S008 Na0G Na0F 133.7(4) . 6_665
S00A Na0G Cu04 103.3(5) 8 6_565
S00A Na0G Cu04 103.3(5) 3 .
S00A Na0G Cu04 44.1(2) 8 .
S00A Na0G Cu04 44.1(2) 3 6_565
S00A Na0G Cu1 130.1(4) 8 .
S00A Na0G Cu1 130.1(4) 3 .
S00A Na0G Cu2 76.9(2) 3 2_656
S00A Na0G Cu2 138.3(7) 3 5_666
S00A Na0G Cu2 76.9(2) 8 5_666
S00A Na0G Cu2 138.3(7) 8 2_656
S00A Na0G S00A 93.3(6) 8 3
S00A Na0G S00B 174.7(7) 8 .
S00A Na0G S00B 90.12(10) 8 6_565
S00A Na0G S00B 174.7(7) 3 6_565
S00A Na0G S00B 90.12(10) 3 .
S00A Na0G Na0F 48.4(4) 3 6_665
S00A Na0G Na0F 93.8(4) 8 6_665
S00B Na0G Cu04 76.4(3) 6_565 .
S00B Na0G Cu04 131.1(7) 6_565 6_565
S00B Na0G Cu04 131.1(7) . .
S00B Na0G Cu04 76.4(3) . 6_565
S00B Na0G Cu1 45.1(3) . .
S00B Na0G Cu1 45.1(3) 6_565 .
S00B Na0G Cu2 103.1(6) . 5_666
S00B Na0G Cu2 103.1(6) 6_565 2_656
S00B Na0G Cu2 46.6(2) 6_565 5_666
S00B Na0G Cu2 46.6(2) . 2_656
S00B Na0G S00B 86.2(6) . 6_565
S00B Na0G Na0F 135.4(4) 6_565 6_665
S00B Na0G Na0F 91.5(4) . 6_665
S00C Na0G Cu04 134.8(4) 1_655 6_565
S00C Na0G Cu04 134.8(4) 1_655 .
S00C Na0G Cu1 103.7(6) 1_655 .
S00C Na0G Cu2 47.3(3) 1_655 5_666
S00C Na0G Cu2 47.3(3) 1_655 2_656
S00C Na0G S008 179.8(9) 1_655 .
S00C Na0G S00A 94.4(5) 1_655 8
S00C Na0G S00A 94.4(5) 1_655 3
S00C Na0G S00B 89.3(4) 1_655 6_565
S00C Na0G S00B 89.3(4) 1_655 .
S00C Na0G Na0F 46.1(3) 1_655 6_665
Ba00 Cu0H Ba00 180.0 . 5_566
Ba00 Cu0H Cu2 38.90(7) 5_566 5_566
Ba00 Cu0H Cu2 38.90(7) 5_566 6_565
Ba00 Cu0H Cu2 141.10(7) . 5_566
Ba00 Cu0H Cu2 141.10(7) 5_566 2_556
Ba00 Cu0H Cu2 141.10(7) . 6_565
Ba00 Cu0H Cu2 38.90(7) . .
Ba00 Cu0H Cu2 38.90(7) . 2_556
Ba00 Cu0H Cu2 141.10(7) 5_566 .
Ba00 Cu0H S00C 90.000(2) . .
Ba00 Cu0H S00C 90.0 . 5_566
Ba00 Cu0H S00C 90.000(2) 5_566 5_566
Ba00 Cu0H S00C 90.0 5_566 .
Ba00 Cu0H Cu0E 120.00(15) 5_566 2_556
Ba00 Cu0H Cu0E 120.00(15) . 6_565
Ba00 Cu0H Cu0E 60.00(15) . 2_556
Ba00 Cu0H Cu0E 120.00(15) . 5_566
Ba00 Cu0H Cu0E 60.00(15) . .
Ba00 Cu0H Cu0E 60.00(15) 5_566 6_565
Ba00 Cu0H Cu0E 120.00(15) 5_566 .
Ba00 Cu0H Cu0E 60.00(15) 5_566 5_566
Cu2 Cu0H Cu2 77.80(14) . 2_556
Cu2 Cu0H Cu2 102.20(14) 5_566 2_556
Cu2 Cu0H Cu2 77.80(14) 5_566 6_565
Cu2 Cu0H Cu2 102.20(14) . 6_565
Cu2 Cu0H Cu2 180.0 . 5_566
Cu2 Cu0H Cu2 180.0 2_556 6_565
S00C Cu0H Cu2 122.20(11) 5_566 5_566
S00C Cu0H Cu2 122.20(11) . .
S00C Cu0H Cu2 122.20(11) 5_566 2_556
S00C Cu0H Cu2 57.80(11) 5_566 6_565
S00C Cu0H Cu2 57.80(11) . 2_556
S00C Cu0H Cu2 57.80(11) . 5_566
S00C Cu0H Cu2 122.20(11) . 6_565
S00C Cu0H Cu2 57.80(11) 5_566 .
S00C Cu0H S00C 180.0 5_566 .
Cu0E Cu0H Cu2 67.43(19) 5_566 5_566
Cu0E Cu0H Cu2 67.43(19) 2_556 2_556
Cu0E Cu0H Cu2 67.43(19) 6_565 6_565
Cu0E Cu0H Cu2 113.23(19) 5_566 2_556
Cu0E Cu0H Cu2 113.23(19) 6_565 .
Cu0E Cu0H Cu2 113.23(19) 2_556 5_566
Cu0E Cu0H Cu2 112.57(19) . 5_566
Cu0E Cu0H Cu2 66.77(19) 6_565 5_566
Cu0E Cu0H Cu2 113.23(19) . 6_565
Cu0E Cu0H Cu2 67.43(19) . .
Cu0E Cu0H Cu2 112.57(19) 6_565 2_556
Cu0E Cu0H Cu2 66.77(19) . 2_556
Cu0E Cu0H Cu2 66.77(19) 2_556 .
Cu0E Cu0H Cu2 112.57(19) 5_566 .
Cu0E Cu0H Cu2 112.57(19) 2_556 6_565
Cu0E Cu0H Cu2 66.77(19) 5_566 6_565
Cu0E Cu0H S00C 117.7(3) 5_566 .
Cu0E Cu0H S00C 117.7(3) 6_565 5_566
Cu0E Cu0H S00C 117.7(3) . 5_566
Cu0E Cu0H S00C 62.3(3) 5_566 5_566
Cu0E Cu0H S00C 117.7(3) 2_556 .
Cu0E Cu0H S00C 62.3(3) 2_556 5_566
Cu0E Cu0H S00C 62.3(3) 6_565 .
Cu0E Cu0H S00C 62.3(3) . .
Cu0E Cu0H Cu0E 120.0(3) 5_566 6_565
Cu0E Cu0H Cu0E 60.0(3) 5_566 2_556
Cu0E Cu0H Cu0E 60.0(3) 6_565 .
Cu0E Cu0H Cu0E 180.0 6_565 2_556
Cu0E Cu0H Cu0E 180.0(2) 5_566 .
Cu0E Cu0H Cu0E 120.0(3) 2_556 .
Ba00 Cu0I Ba00 180.0 7_566 .
Ba00 Cu0I Cu2 140.86(8) 7_566 .
Ba00 Cu0I Cu2 39.14(8) 7_566 7_566
Ba00 Cu0I Cu2 38.82(8) . 2_556
Ba00 Cu0I Cu2 141.18(8) 7_566 2_556
Ba00 Cu0I Cu2 141.18(8) . 8_565
Ba00 Cu0I Cu2 39.14(8) . .
Ba00 Cu0I Cu2 140.86(8) . 7_566
Ba00 Cu0I Cu2 38.82(8) 7_566 8_565
Ba00 Cu0I S00B 90.15(18) . 2_656
Ba00 Cu0I S00B 89.85(19) . 8_465
Ba00 Cu0I S00B 90.15(18) 7_566 8_465
Ba00 Cu0I S00B 89.85(19) 7_566 2_656
Cu2 Cu0I Cu2 102.04(13) 7_566 2_556
Cu2 Cu0I Cu2 102.04(13) . 8_565
Cu2 Cu0I Cu2 180.00(11) . 7_566
Cu2 Cu0I Cu2 77.96(13) 7_566 8_565
Cu2 Cu0I Cu2 180.0 8_565 2_556
Cu2 Cu0I Cu2 77.96(13) . 2_556
S00B Cu0I Cu2 58.1(2) 2_656 .
S00B Cu0I Cu2 121.9(2) 2_656 7_566
S00B Cu0I Cu2 122.32(16) 2_656 2_556
S00B Cu0I Cu2 121.9(2) 8_465 .
S00B Cu0I Cu2 57.68(16) 8_465 2_556
S00B Cu0I Cu2 57.68(16) 2_656 8_565
S00B Cu0I Cu2 58.1(2) 8_465 7_566
S00B Cu0I Cu2 122.32(16) 8_465 8_565
S00B Cu0I S00B 180.0 8_465 2_656
Cu0D Cu0I Ba00 119.68(18) . .
Cu0D Cu0I Ba00 60.32(18) 7_566 .
Cu0D Cu0I Ba00 60.32(18) . 7_566
Cu0D Cu0I Ba00 119.68(18) 7_566 7_566
Cu0D Cu0I Cu2 66.84(14) . 8_565
Cu0D Cu0I Cu2 112.76(14) . .
Cu0D Cu0I Cu2 113.16(14) . 2_556
Cu0D Cu0I Cu2 113.16(14) 7_566 8_565
Cu0D Cu0I Cu2 67.24(14) . 7_566
Cu0D Cu0I Cu2 112.76(14) 7_566 7_566
Cu0D Cu0I Cu2 67.24(14) 7_566 .
Cu0D Cu0I Cu2 66.84(14) 7_566 2_556
Cu0D Cu0I S00B 62.0(2) . 2_656
Cu0D Cu0I S00B 62.0(2) 7_566 8_465
Cu0D Cu0I S00B 118.0(2) . 8_465
Cu0D Cu0I S00B 118.0(2) 7_566 2_656
Cu0D Cu0I Cu0D 180.0 . 7_566
Cu0E Cu0I Ba00 60.1(2) 7_566 7_566
Cu0E Cu0I Ba00 60.1(2) . .
Cu0E Cu0I Ba00 119.9(2) . 7_566
Cu0E Cu0I Ba00 119.9(2) 7_566 .
Cu0E Cu0I Cu2 66.99(19) . 2_556
Cu0E Cu0I Cu2 111.9(2) . 7_566
Cu0E Cu0I Cu2 111.9(2) 7_566 .
Cu0E Cu0I Cu2 66.99(19) 7_566 8_565
Cu0E Cu0I Cu2 68.1(2) 7_566 7_566
Cu0E Cu0I Cu2 113.01(19) . 8_565
Cu0E Cu0I Cu2 68.1(2) . .
Cu0E Cu0I Cu2 113.01(19) 7_566 2_556
Cu0E Cu0I S00B 116.9(2) 7_566 2_656
Cu0E Cu0I S00B 116.9(2) . 8_465
Cu0E Cu0I S00B 63.1(2) . 2_656
Cu0E Cu0I S00B 63.1(2) 7_566 8_465
Cu0E Cu0I Cu0D 59.6(3) . .
Cu0E Cu0I Cu0D 120.4(3) 7_566 .
Cu0E Cu0I Cu0D 59.6(3) 7_566 7_566
Cu0E Cu0I Cu0D 120.4(3) . 7_566
Cu0E Cu0I Cu0E 180.0 . 7_566

loop_
_geom_bond_atom_site_label_1
_geom_bond_atom_site_label_2
_geom_bond_distance
_geom_bond_site_symmetry_2
Ba01 Cu02 3.5685(6) 4_545
Ba01 Cu02 3.5685(6) 2_655
Ba01 Cu02 3.5685(6) 3_545
Ba01 Cu02 3.5685(6) .
Ba01 Cu03 3.5658(7) 3_445
Ba01 Cu03 3.5658(7) 3_545
Ba01 S008 3.141(7) 3_545
Ba01 S008 3.141(7) 7
Ba01 S00A 3.159(5) 2_655
Ba01 S00A 3.159(5) 6
Ba01 S00A 3.159(5) 5_655
Ba01 S00A 3.159(5) .
Cu02 Cu04 2.638(3) 7
Cu02 Cu04 2.633(3) 2_655
Cu02 Cu04 2.638(3) .
Cu02 Cu04 2.633(3) 8_455
Cu02 S00A 2.183(5) 7
Cu02 S00A 2.183(5) .
Cu03 Cu04 2.634(2) .
Cu03 Cu04 2.634(2) 5_665
Cu03 Cu04 2.634(2) 6_565
Cu03 Cu04 2.634(2) 2_655
Cu03 S008 2.199(7) .
Cu03 S008 2.199(7) 5_665
Cu04 S008 2.341(4) .
Cu04 S00A 2.346(5) .
Cu04 S00A 2.311(7) 8
Cu04 Na0F 3.158(13) 8
Cu04 Na0F 3.16(2) .
Cu04 Na0G 3.156(14) .
Ba00 Cu2 1.665(4) 2_556
Ba00 Cu2 1.665(4) .
Ba00 S00B 3.058(6) 7_566
Ba00 S00B 3.058(7) 8_465
Ba00 S00C 3.059(7) 5_566
Ba00 S00C 3.059(7) .
Ba00 Cu0D 2.072(8) 7_566
Ba00 Cu0E 2.063(7) 2_556
Ba00 Cu0E 2.063(7) .
Ba00 Cu0H 2.045(4) .
Ba00 Cu0I 2.067(2) .
Ba00 Cu0I 2.067(2) 2_556
Cu1 Ba3 1.673(5) .
Cu1 S00B 2.354(6) .
Cu1 S00B 2.354(5) 6_565
Cu1 S00C 2.409(10) .
Cu1 Cu0D 2.658(6) .
Cu1 Cu0D 2.658(6) 5_666
Cu1 Cu0E 2.655(8) 2_656
Cu1 Cu0E 2.635(8) .
Cu1 Cu0E 2.635(8) 6_565
Cu1 Cu0E 2.655(8) 5_666
Cu1 Na0F 3.089(14) 6_565
Cu1 Na0F 3.089(14) .
Cu2 S00B 2.402(9) 2_656
Cu2 S00B 2.397(5) 7_566
Cu2 S00C 2.404(6) 5_566
Cu2 Cu0D 2.644(6) 7_566
Cu2 Cu0E 2.647(7) 2_556
Cu2 Cu0E 2.669(8) .
Cu2 Na0F 3.09(2) 5_566
Cu2 Na0G 3.084(13) 5_666
Cu2 Cu0H 2.652(3) .
Cu2 Cu0I 2.657(3) 2_556
Cu2 Cu0I 2.638(4) .
S008 Na0F 2.996(16) .
S008 Na0F 2.996(16) 6_565
S008 Na0G 2.926(19) .
Ba3 S00B 3.024(6) 5_666
Ba3 S00B 3.024(6) 6_565
Ba3 S00B 3.024(6) .
Ba3 S00B 3.024(6) 2_656
Ba3 Cu0D 2.065(7) 5_666
Ba3 Cu0D 2.065(7) .
Ba3 Cu0E 2.049(7) 6_565
Ba3 Cu0E 2.049(7) 2_656
Ba3 Cu0E 2.049(7) 5_666
Ba3 Cu0E 2.049(7) .
S00A Na0F 3.017(19) 8
S00A Na0F 2.903(15) .
S00A Na0G 2.986(15) 3_445
S00B Cu0D 2.230(8) .
S00B Cu0E 2.262(9) 2_656
S00B Na0F 2.999(15) 3
S00B Na0F 2.96(2) 6_565
S00B Na0G 2.990(16) .
S00B Cu0I 2.259(7) 2_656
S00C Cu0E 2.257(10) 6_565
S00C Cu0E 2.257(10) .
S00C Na0F 2.893(15) 6_565
S00C Na0F 2.893(15) .
S00C Na0G 2.887(19) 1_455
S00C Cu0H 2.275(9) .
Cu0D Cu0E 2.042(7) 2_656
Cu0D Cu0E 2.041(7) .
Cu0D Cu0I 2.057(4) 2_656
Cu0D Cu0I 2.057(4) .
Cu0E Cu0E 2.080(9) 6_565
Cu0E Cu0H 2.080(6) .
Cu0E Cu0I 2.052(5) .
Na0F Na0G 4.013(8) 1_455
